data_4119094
loop_
_publ_author_name
'Park, Kyung-Ho'
'Marshall, Will J.'

_publ_section_title
;
 Remarkably Volatile Copper(II) Complexes ofN,N&#x2018;-Unsymmetrically
 Substituted 1,3-Diketimines as Precursors for Cu Metal Deposition via CVD
 or ALD
;
_journal_issue 26
_journal_name_full 'Journal of the American Chemical Society'
_journal_page_first 9330
_journal_page_last 9331
_journal_paper_doi 10.1021/ja051158s
_journal_volume 127
_journal_year 2005
_chemical_formula_sum 'C16 H30 Cu N4'
_chemical_formula_weight 341.98
_chemical_name_systematic
;
 ?
;
_space_group_IT_number 2
_symmetry_cell_setting triclinic
_symmetry_space_group_name_Hall '-P 1'
_symmetry_space_group_name_H-M 'P -1'
_atom_sites_solution_hydrogens geom
_atom_sites_solution_primary direct
_atom_sites_solution_secondary difmap
_audit_creation_method SHELXL-97
_cell_angle_alpha 83.388(6)
_cell_angle_beta 85.906(6)
_cell_angle_gamma 61.195(5)
_cell_formula_units_Z 4
_cell_length_a 9.027(2)
_cell_length_b 9.223(2)
_cell_length_c 24.564(7)
_cell_measurement_temperature 293(2)
_cell_volume 1779.8(8)
_computing_cell_refinement 'Bruker XSCANS'
_computing_data_collection 'Bruker XSCANS'
_computing_data_reduction 'Bruker SHELXTL'
_computing_molecular_graphics 'Bruker SHELXTL'
_computing_publication_material 'Bruker SHELXTL'
_computing_structure_refinement 'SHELXL-97 (Sheldrick, 1997)'
_computing_structure_solution 'SHELXS-97 (Sheldrick, 1990)'
_diffrn_ambient_temperature 293(2)
_diffrn_measured_fraction_theta_full 0.935
_diffrn_measured_fraction_theta_max 0.935
_diffrn_measurement_device_type 'Bruker P4'
_diffrn_measurement_method '\w scans'
_diffrn_radiation_monochromator graphite
_diffrn_radiation_source 'fine-focus sealed tube'
_diffrn_radiation_type MoK\a
_diffrn_radiation_wavelength 0.71073
_diffrn_reflns_av_R_equivalents 0.0477
_diffrn_reflns_av_sigmaI/netI 0.2157
_diffrn_reflns_limit_h_max 11
_diffrn_reflns_limit_h_min -9
_diffrn_reflns_limit_k_max 12
_diffrn_reflns_limit_k_min -5
_diffrn_reflns_limit_l_max 32
_diffrn_reflns_limit_l_min -32
_diffrn_reflns_number 10802
_diffrn_reflns_theta_full 28.08
_diffrn_reflns_theta_max 28.08
_diffrn_reflns_theta_min 0.83
_exptl_absorpt_coefficient_mu 1.227
_exptl_absorpt_correction_type none
_exptl_crystal_colour 'dark purple'
_exptl_crystal_density_diffrn 1.276
_exptl_crystal_density_method 'not measured'
_exptl_crystal_description 'irregular block'
_exptl_crystal_F_000 732
_exptl_crystal_size_max 0.16
_exptl_crystal_size_mid 0.16
_exptl_crystal_size_min 0.13
_refine_diff_density_max 0.683
_refine_diff_density_min -0.705
_refine_diff_density_rms 0.101
_refine_ls_extinction_method none
_refine_ls_goodness_of_fit_ref 0.766
_refine_ls_hydrogen_treatment riding
_refine_ls_matrix_type full
_refine_ls_number_parameters 395
_refine_ls_number_reflns 8104
_refine_ls_number_restraints 0
_refine_ls_restrained_S_all 0.766
_refine_ls_R_factor_all 0.1438
_refine_ls_R_factor_gt 0.0567
_refine_ls_shift/su_max 0.000
_refine_ls_shift/su_mean 0.000
_refine_ls_structure_factor_coef Fsqd
_refine_ls_weighting_details 'calc w=1/[\s^2^(Fo^2^)+(0.0604P)^2^+0.0000P] where P=(Fo^2^+2Fc^2^)/3'
_refine_ls_weighting_scheme calc
_refine_ls_wR_factor_gt 0.1198
_refine_ls_wR_factor_ref 0.1365
_reflns_number_gt 3147
_reflns_number_total 8104
_reflns_threshold_expression >2sigma(I)
_cod_data_source_file ja051158ssup10.cif
_cod_data_source_block 04235
_cod_depositor_comments
;
The following automatic conversions were performed:

'_symmetry_cell_setting' value 'Triclinic' changed to 'triclinic'
according to /home/saulius/struct/CIF-dictionaries/cif_core.dic
dictionary named 'cif_core.dic' version 2.4.2 from 2011-04-26.

Automatic conversion script
Id: cif_fix_values 1891 2012-01-12 08:04:46Z andrius 
;
_cod_original_cell_volume 1779.8(7)
_cod_original_sg_symbol_H-M P-1
_cod_database_code 4119094

loop_
_symmetry_equiv_pos_as_xyz
'x, y, z'
'-x, -y, -z'

loop_
_atom_site_label
_atom_site_type_symbol
_atom_site_fract_x
_atom_site_fract_y
_atom_site_fract_z
_atom_site_U_iso_or_equiv
_atom_site_adp_type
_atom_site_occupancy
_atom_site_symmetry_multiplicity
_atom_site_calc_flag
_atom_site_refinement_flags
Cu21 Cu 0.05383(7) 0.12979(7) 0.09988(2) 0.03408(18) Uani 1 1 d .
N21 N 0.1333(5) -0.0780(4) 0.14710(16) 0.0379(10) Uani 1 1 d .
N22 N -0.1828(5) 0.2137(5) 0.12225(15) 0.0345(10) Uani 1 1 d .
N23 N 0.0699(5) 0.3333(4) 0.09804(15) 0.0341(10) Uani 1 1 d .
N24 N 0.1841(4) 0.0571(4) 0.03310(15) 0.0317(9) Uani 1 1 d .
C21 C 0.1674(7) 0.5352(6) 0.0636(2) 0.0489(14) Uani 1 1 d .
H21A H 0.2104 0.5307 0.0988 0.073 Uiso 1 1 calc R
H21B H 0.0577 0.6309 0.0591 0.073 Uiso 1 1 calc R
H21C H 0.2429 0.5429 0.0353 0.073 Uiso 1 1 calc R
C22 C 0.1534(6) 0.3796(6) 0.0600(2) 0.0365(12) Uani 1 1 d .
C23 C 0.2318(6) 0.2926(6) 0.0143(2) 0.0390(13) Uani 1 1 d .
H23A H 0.2834 0.3394 -0.0104 0.047 Uiso 1 1 calc R
C24 C 0.2430(6) 0.1438(6) 0.00078(18) 0.0337(12) Uani 1 1 d .
C25 C 0.3275(6) 0.0858(6) -0.0532(2) 0.0489(14) Uani 1 1 d .
H25A H 0.2541 0.0671 -0.0745 0.073 Uiso 1 1 calc R
H25B H 0.4314 -0.0158 -0.0470 0.073 Uiso 1 1 calc R
H25C H 0.3510 0.1690 -0.0727 0.073 Uiso 1 1 calc R
C26 C -0.0069(6) 0.4316(6) 0.1449(2) 0.0434(13) Uani 1 1 d .
H26A H -0.1186 0.4427 0.1526 0.052 Uiso 1 1 calc R
H26B H -0.0191 0.5420 0.1360 0.052 Uiso 1 1 calc R
C27 C 0.1000(7) 0.3503(6) 0.1943(2) 0.0536(15) Uani 1 1 d .
H27A H 0.0478 0.4160 0.2246 0.080 Uiso 1 1 calc R
H27B H 0.2099 0.3411 0.1868 0.080 Uiso 1 1 calc R
H27C H 0.1109 0.2415 0.2032 0.080 Uiso 1 1 calc R
C28 C 0.2116(6) -0.0999(6) 0.0150(2) 0.0468(14) Uani 1 1 d .
H28A H 0.3307 -0.1731 0.0112 0.070 Uiso 1 1 calc R
H28B H 0.1588 -0.0789 -0.0197 0.070 Uiso 1 1 calc R
H28C H 0.1633 -0.1507 0.0415 0.070 Uiso 1 1 calc R
C29 C 0.1120(7) -0.2727(6) 0.2215(2) 0.0571(16) Uani 1 1 d .
H29A H 0.1670 -0.3682 0.2009 0.086 Uiso 1 1 calc R
H29B H 0.0233 -0.2786 0.2440 0.086 Uiso 1 1 calc R
H29C H 0.1928 -0.2704 0.2443 0.086 Uiso 1 1 calc R
C30 C 0.0371(7) -0.1155(6) 0.1821(2) 0.0389(13) Uani 1 1 d .
C31 C -0.1356(7) -0.0170(6) 0.18652(19) 0.0438(14) Uani 1 1 d .
H31A H -0.1897 -0.0593 0.2120 0.053 Uiso 1 1 calc R
C32 C -0.2426(6) 0.1370(6) 0.15862(19) 0.0390(13) Uani 1 1 d .
C33 C -0.4293(6) 0.2130(7) 0.1711(2) 0.0541(15) Uani 1 1 d .
H33A H -0.4689 0.3206 0.1837 0.081 Uiso 1 1 calc R
H33B H -0.4501 0.1429 0.1991 0.081 Uiso 1 1 calc R
H33C H -0.4881 0.2241 0.1386 0.081 Uiso 1 1 calc R
C34 C 0.3165(6) -0.1890(6) 0.1458(2) 0.0506(15) Uani 1 1 d .
H34A H 0.3559 -0.1963 0.1080 0.061 Uiso 1 1 calc R
H34B H 0.3389 -0.2993 0.1610 0.061 Uiso 1 1 calc R
C35 C 0.4151(7) -0.1347(8) 0.1768(2) 0.0705(19) Uani 1 1 d .
H35A H 0.5337 -0.2095 0.1726 0.106 Uiso 1 1 calc R
H35B H 0.3833 -0.1354 0.2149 0.106 Uiso 1 1 calc R
H35C H 0.3916 -0.0244 0.1627 0.106 Uiso 1 1 calc R
C36 C -0.3053(6) 0.3740(6) 0.0945(2) 0.0485(14) Uani 1 1 d .
H36A H -0.3845 0.3585 0.0752 0.073 Uiso 1 1 calc R
H36B H -0.2463 0.4163 0.0691 0.073 Uiso 1 1 calc R
H36C H -0.3647 0.4518 0.1213 0.073 Uiso 1 1 calc R
Cu1 Cu 0.33596(7) 0.74512(7) 0.40077(2) 0.03344(18) Uani 1 1 d .
N1 N 0.1294(4) 0.9561(4) 0.40240(15) 0.0288(9) Uani 1 1 d .
N2 N 0.4294(4) 0.7654(5) 0.46626(15) 0.0334(10) Uani 1 1 d .
N3 N 0.5342(5) 0.6550(5) 0.35225(17) 0.0413(11) Uani 1 1 d .
N4 N 0.2495(4) 0.6007(4) 0.38165(15) 0.0310(9) Uani 1 1 d .
C1 C -0.0582(6) 1.2352(5) 0.4333(2) 0.0415(13) Uani 1 1 d .
H1A H -0.0618 1.2886 0.3971 0.062 Uiso 1 1 calc R
H1B H -0.0518 1.3008 0.4597 0.062 Uiso 1 1 calc R
H1C H -0.1587 1.2244 0.4402 0.062 Uiso 1 1 calc R
C2 C 0.0944(5) 1.0659(5) 0.43774(19) 0.0303(11) Uani 1 1 d .
C3 C 0.2007(6) 1.0329(6) 0.48234(19) 0.0353(12) Uani 1 1 d .
H3A H 0.1643 1.1178 0.5053 0.042 Uiso 1 1 calc R
C4 C 0.3521(6) 0.8914(6) 0.49673(18) 0.0305(11) Uani 1 1 d .
C5 C 0.4268(6) 0.8889(6) 0.55026(19) 0.0451(14) Uani 1 1 d .
H5A H 0.5395 0.8730 0.5437 0.068 Uiso 1 1 calc R
H5B H 0.4300 0.7995 0.5753 0.068 Uiso 1 1 calc R
H5C H 0.3584 0.9925 0.5658 0.068 Uiso 1 1 calc R
C6 C 0.0132(6) 1.0002(6) 0.3566(2) 0.0414(13) Uani 1 1 d .
H6A H -0.0970 1.0895 0.3658 0.050 Uiso 1 1 calc R
H6B H -0.0001 0.9049 0.3507 0.050 Uiso 1 1 calc R
C7 C 0.0808(6) 1.0544(6) 0.30463(19) 0.0509(15) Uani 1 1 d .
H7A H 0.0069 1.0771 0.2749 0.076 Uiso 1 1 calc R
H7B H 0.1917 0.9676 0.2963 0.076 Uiso 1 1 calc R
H7C H 0.0869 1.1531 0.3097 0.076 Uiso 1 1 calc R
C8 C 0.5930(6) 0.6285(6) 0.4851(2) 0.0455(13) Uani 1 1 d .
H8A H 0.5796 0.5848 0.5214 0.068 Uiso 1 1 calc R
H8B H 0.6731 0.6688 0.4854 0.068 Uiso 1 1 calc R
H8C H 0.6331 0.5423 0.4607 0.068 Uiso 1 1 calc R
C9 C 0.7206(6) 0.4823(7) 0.2801(2) 0.0631(17) Uani 1 1 d .
H9A H 0.8223 0.4356 0.3007 0.095 Uiso 1 1 calc R
H9B H 0.7115 0.5762 0.2562 0.095 Uiso 1 1 calc R
H9C H 0.7238 0.4001 0.2586 0.095 Uiso 1 1 calc R
C10 C 0.5693(6) 0.5375(6) 0.3190(2) 0.0413(13) Uani 1 1 d .
C11 C 0.4709(7) 0.4580(6) 0.3174(2) 0.0443(14) Uani 1 1 d .
H11A H 0.5091 0.3758 0.2933 0.053 Uiso 1 1 calc R
C12 C 0.3226(6) 0.4861(6) 0.34725(19) 0.0370(12) Uani 1 1 d .
C13 C 0.2468(6) 0.3769(6) 0.3374(2) 0.0525(15) Uani 1 1 d .
H13A H 0.1310 0.4453 0.3269 0.079 Uiso 1 1 calc R
H13B H 0.2520 0.3078 0.3703 0.079 Uiso 1 1 calc R
H13C H 0.3093 0.3081 0.3086 0.079 Uiso 1 1 calc R
C14 C 0.6456(6) 0.7304(6) 0.3518(2) 0.0481(14) Uani 1 1 d .
H14A H 0.7533 0.6589 0.3349 0.058 Uiso 1 1 calc R
H14B H 0.6664 0.7381 0.3893 0.058 Uiso 1 1 calc R
C15 C 0.5723(7) 0.8984(7) 0.3218(2) 0.0694(18) Uani 1 1 d .
H15A H 0.6427 0.9477 0.3263 0.104 Uiso 1 1 calc R
H15B H 0.4609 0.9666 0.3361 0.104 Uiso 1 1 calc R
H15C H 0.5660 0.8896 0.2836 0.104 Uiso 1 1 calc R
C16 C 0.0931(6) 0.6183(6) 0.4105(2) 0.0478(14) Uani 1 1 d .
H16A H 0.0088 0.6424 0.3841 0.072 Uiso 1 1 calc R
H16B H 0.0522 0.7073 0.4337 0.072 Uiso 1 1 calc R
H16C H 0.1166 0.5166 0.4324 0.072 Uiso 1 1 calc R

loop_
_atom_site_aniso_label
_atom_site_aniso_U_11
_atom_site_aniso_U_22
_atom_site_aniso_U_33
_atom_site_aniso_U_23
_atom_site_aniso_U_13
_atom_site_aniso_U_12
Cu21 0.0281(4) 0.0319(4) 0.0398(4) -0.0023(3) -0.0010(3) -0.0126(3)
N21 0.035(3) 0.037(2) 0.043(3) -0.005(2) -0.002(2) -0.018(2)
N22 0.026(2) 0.037(2) 0.032(2) 0.0019(19) -0.0030(19) -0.010(2)
N23 0.029(2) 0.032(2) 0.035(2) -0.0035(19) -0.0016(19) -0.009(2)
N24 0.023(2) 0.035(2) 0.039(2) -0.0020(19) -0.0129(19) -0.0131(19)
C21 0.058(4) 0.037(3) 0.058(4) 0.001(3) -0.004(3) -0.029(3)
C22 0.031(3) 0.031(3) 0.038(3) 0.001(2) -0.010(3) -0.008(2)
C23 0.035(3) 0.041(3) 0.040(3) 0.006(3) -0.003(2) -0.018(3)
C24 0.025(3) 0.043(3) 0.030(3) -0.003(2) -0.007(2) -0.013(2)
C25 0.041(3) 0.057(4) 0.046(3) -0.003(3) -0.004(3) -0.021(3)
C26 0.037(3) 0.044(3) 0.047(3) -0.016(3) 0.004(3) -0.015(3)
C27 0.064(4) 0.058(4) 0.041(3) -0.015(3) 0.011(3) -0.031(3)
C28 0.031(3) 0.049(3) 0.056(3) -0.013(3) -0.005(3) -0.013(3)
C29 0.064(4) 0.047(3) 0.054(4) 0.019(3) -0.010(3) -0.025(3)
C30 0.049(4) 0.040(3) 0.035(3) -0.004(2) -0.008(3) -0.026(3)
C31 0.054(4) 0.053(4) 0.034(3) 0.008(3) 0.001(3) -0.037(3)
C32 0.028(3) 0.059(4) 0.034(3) -0.009(3) 0.000(2) -0.023(3)
C33 0.033(3) 0.081(4) 0.050(3) -0.010(3) 0.004(3) -0.028(3)
C34 0.043(4) 0.045(3) 0.055(4) 0.008(3) -0.011(3) -0.016(3)
C35 0.034(4) 0.107(5) 0.061(4) -0.030(4) -0.003(3) -0.022(4)
C36 0.032(3) 0.048(3) 0.057(4) 0.000(3) -0.003(3) -0.013(3)
Cu1 0.0224(3) 0.0353(4) 0.0393(4) -0.0054(3) -0.0033(3) -0.0104(3)
N1 0.017(2) 0.029(2) 0.034(2) -0.0045(18) -0.0025(18) -0.0059(18)
N2 0.018(2) 0.038(2) 0.041(2) 0.000(2) -0.0072(19) -0.011(2)
N3 0.027(2) 0.049(3) 0.046(3) -0.001(2) 0.001(2) -0.017(2)
N4 0.022(2) 0.032(2) 0.035(2) -0.0044(19) -0.0028(19) -0.0095(19)
C1 0.031(3) 0.036(3) 0.048(3) -0.004(2) 0.001(3) -0.008(2)
C2 0.017(3) 0.028(3) 0.041(3) 0.000(2) 0.003(2) -0.008(2)
C3 0.027(3) 0.043(3) 0.036(3) -0.009(2) 0.001(2) -0.017(3)
C4 0.027(3) 0.036(3) 0.032(3) -0.001(2) -0.003(2) -0.018(2)
C5 0.031(3) 0.066(4) 0.044(3) 0.001(3) -0.013(3) -0.026(3)
C6 0.023(3) 0.036(3) 0.055(3) -0.004(3) -0.012(3) -0.004(2)
C7 0.049(4) 0.057(4) 0.036(3) -0.002(3) -0.012(3) -0.016(3)
C8 0.034(3) 0.039(3) 0.060(3) 0.002(3) -0.014(3) -0.014(3)
C9 0.040(4) 0.067(4) 0.053(4) -0.009(3) 0.009(3) -0.003(3)
C10 0.023(3) 0.047(3) 0.032(3) 0.005(3) -0.005(2) -0.001(3)
C11 0.045(4) 0.044(3) 0.033(3) -0.010(3) -0.001(3) -0.011(3)
C12 0.034(3) 0.039(3) 0.033(3) 0.002(2) -0.020(2) -0.012(3)
C13 0.046(4) 0.051(4) 0.058(4) -0.011(3) -0.018(3) -0.018(3)
C14 0.029(3) 0.057(4) 0.058(4) -0.008(3) 0.002(3) -0.021(3)
C15 0.079(5) 0.085(5) 0.070(4) 0.010(4) -0.022(4) -0.062(4)
C16 0.035(3) 0.058(4) 0.053(3) 0.002(3) -0.007(3) -0.025(3)

loop_
_atom_type_symbol
_atom_type_description
_atom_type_scat_dispersion_real
_atom_type_scat_dispersion_imag
_atom_type_scat_source
C C 0.0033 0.0016 'International Tables Vol C Tables 4.2.6.8 and 6.1.1.4'
H H 0.0000 0.0000 'International Tables Vol C Tables 4.2.6.8 and 6.1.1.4'
Cu Cu 0.3201 1.2651 'International Tables Vol C Tables 4.2.6.8 and 6.1.1.4'
N N 0.0061 0.0033 'International Tables Vol C Tables 4.2.6.8 and 6.1.1.4'

loop_
_geom_angle_atom_site_label_1
_geom_angle_atom_site_label_2
_geom_angle_atom_site_label_3
_geom_angle
N24 Cu21 N23 95.63(15)
N24 Cu21 N22 135.62(15)
N23 Cu21 N22 99.61(16)
N24 Cu21 N21 102.31(16)
N23 Cu21 N21 136.56(16)
N22 Cu21 N21 94.60(16)
C30 N21 C34 119.6(4)
C30 N21 Cu21 124.5(3)
C34 N21 Cu21 115.6(3)
C32 N22 C36 117.6(4)
C32 N22 Cu21 125.7(3)
C36 N22 Cu21 116.7(3)
C22 N23 C26 119.7(4)
C22 N23 Cu21 124.3(3)
C26 N23 Cu21 115.8(3)
C24 N24 C28 117.2(4)
C24 N24 Cu21 124.6(3)
C28 N24 Cu21 118.1(3)
N23 C22 C23 123.5(4)
N23 C22 C21 120.6(4)
C23 C22 C21 115.8(4)
C22 C23 C24 128.5(4)
N24 C24 C23 123.1(4)
N24 C24 C25 120.9(4)
C23 C24 C25 116.0(4)
N23 C26 C27 110.5(4)
N21 C30 C31 123.4(4)
N21 C30 C29 121.3(5)
C31 C30 C29 115.3(4)
C30 C31 C32 130.1(4)
N22 C32 C31 121.6(4)
N22 C32 C33 120.5(4)
C31 C32 C33 117.9(4)
N21 C34 C35 114.0(4)
N2 Cu1 N1 95.68(16)
N2 Cu1 N4 134.57(15)
N1 Cu1 N4 101.28(15)
N2 Cu1 N3 102.00(17)
N1 Cu1 N3 135.10(15)
N4 Cu1 N3 95.00(16)
C2 N1 C6 118.8(4)
C2 N1 Cu1 125.1(3)
C6 N1 Cu1 115.8(3)
C4 N2 C8 117.4(4)
C4 N2 Cu1 124.2(3)
C8 N2 Cu1 118.3(3)
C10 N3 C14 119.6(4)
C10 N3 Cu1 124.6(3)
C14 N3 Cu1 115.8(3)
C12 N4 C16 118.2(4)
C12 N4 Cu1 125.2(3)
C16 N4 Cu1 116.6(3)
N1 C2 C3 121.9(4)
N1 C2 C1 122.9(4)
C3 C2 C1 115.2(4)
C4 C3 C2 129.2(4)
N2 C4 C3 123.4(4)
N2 C4 C5 120.6(4)
C3 C4 C5 116.0(4)
N1 C6 C7 110.6(4)
N3 C10 C11 123.2(4)
N3 C10 C9 121.0(5)
C11 C10 C9 115.8(5)
C10 C11 C12 128.5(5)
N4 C12 C11 123.4(5)
N4 C12 C13 120.4(5)
C11 C12 C13 116.2(5)
N3 C14 C15 112.5(4)

loop_
_geom_bond_atom_site_label_1
_geom_bond_atom_site_label_2
_geom_bond_distance
Cu21 N24 1.934(4)
Cu21 N23 1.947(4)
Cu21 N22 1.950(4)
Cu21 N21 1.953(4)
N21 C30 1.314(5)
N21 C34 1.467(6)
N22 C32 1.320(5)
N22 C36 1.474(5)
N23 C22 1.320(5)
N23 C26 1.465(5)
N24 C24 1.325(5)
N24 C28 1.464(5)
C21 C22 1.514(6)
C22 C23 1.396(6)
C23 C24 1.404(6)
C24 C25 1.501(6)
C26 C27 1.492(7)
C29 C30 1.524(6)
C30 C31 1.379(6)
C31 C32 1.403(6)
C32 C33 1.504(6)
C34 C35 1.495(7)
Cu1 N2 1.937(4)
Cu1 N1 1.943(4)
Cu1 N4 1.950(4)
Cu1 N3 1.950(4)
N1 C2 1.317(5)
N1 C6 1.478(6)
N2 C4 1.320(5)
N2 C8 1.468(5)
N3 C10 1.333(6)
N3 C14 1.471(6)
N4 C12 1.312(5)
N4 C16 1.478(5)
C1 C2 1.502(6)
C2 C3 1.416(6)
C3 C4 1.393(6)
C4 C5 1.513(6)
C6 C7 1.512(6)
C9 C10 1.515(6)
C10 C11 1.402(7)
C11 C12 1.403(6)
C12 C13 1.512(6)
C14 C15 1.484(7)

loop_
_geom_torsion_atom_site_label_1
_geom_torsion_atom_site_label_2
_geom_torsion_atom_site_label_3
_geom_torsion_atom_site_label_4
_geom_torsion
N24 Cu21 N21 C30 -143.0(4)
N23 Cu21 N21 C30 104.9(4)
N22 Cu21 N21 C30 -4.3(4)
N24 Cu21 N21 C34 43.0(4)
N23 Cu21 N21 C34 -69.1(4)
N22 Cu21 N21 C34 -178.3(3)
N24 Cu21 N22 C32 113.8(4)
N23 Cu21 N22 C32 -137.8(4)
N21 Cu21 N22 C32 1.0(4)
N24 Cu21 N22 C36 -64.0(4)
N23 Cu21 N22 C36 44.4(4)
N21 Cu21 N22 C36 -176.8(3)
N24 Cu21 N23 C22 -1.3(4)
N22 Cu21 N23 C22 -139.5(4)
N21 Cu21 N23 C22 113.2(4)
N24 Cu21 N23 C26 -176.7(3)
N22 Cu21 N23 C26 45.2(3)
N21 Cu21 N23 C26 -62.1(4)
N23 Cu21 N24 C24 -4.0(4)
N22 Cu21 N24 C24 105.9(4)
N21 Cu21 N24 C24 -144.2(4)
N23 Cu21 N24 C28 179.9(3)
N22 Cu21 N24 C28 -70.2(4)
N21 Cu21 N24 C28 39.7(3)
C26 N23 C22 C23 179.3(4)
Cu21 N23 C22 C23 4.1(6)
C26 N23 C22 C21 -1.3(6)
Cu21 N23 C22 C21 -176.5(3)
N23 C22 C23 C24 -2.2(8)
C21 C22 C23 C24 178.4(5)
C28 N24 C24 C23 -177.2(4)
Cu21 N24 C24 C23 6.6(6)
C28 N24 C24 C25 2.6(6)
Cu21 N24 C24 C25 -173.6(3)
C22 C23 C24 N24 -3.8(8)
C22 C23 C24 C25 176.5(5)
C22 N23 C26 C27 -101.5(5)
Cu21 N23 C26 C27 74.1(5)
C34 N21 C30 C31 179.1(5)
Cu21 N21 C30 C31 5.3(7)
C34 N21 C30 C29 -0.1(7)
Cu21 N21 C30 C29 -173.9(3)
N21 C30 C31 C32 -2.1(9)
C29 C30 C31 C32 177.1(5)
C36 N22 C32 C31 179.2(4)
Cu21 N22 C32 C31 1.5(7)
C36 N22 C32 C33 -0.4(7)
Cu21 N22 C32 C33 -178.2(3)
C30 C31 C32 N22 -1.6(8)
C30 C31 C32 C33 178.1(5)
C30 N21 C34 C35 -98.5(5)
Cu21 N21 C34 C35 75.8(5)
N2 Cu1 N1 C2 4.4(4)
N4 Cu1 N1 C2 142.0(3)
N3 Cu1 N1 C2 -108.9(4)
N2 Cu1 N1 C6 178.0(3)
N4 Cu1 N1 C6 -44.4(3)
N3 Cu1 N1 C6 64.7(4)
N1 Cu1 N2 C4 1.8(4)
N4 Cu1 N2 C4 -110.2(4)
N3 Cu1 N2 C4 140.3(3)
N1 Cu1 N2 C8 178.5(3)
N4 Cu1 N2 C8 66.6(4)
N3 Cu1 N2 C8 -43.0(3)
N2 Cu1 N3 C10 139.8(4)
N1 Cu1 N3 C10 -109.3(4)
N4 Cu1 N3 C10 2.2(4)
N2 Cu1 N3 C14 -42.9(4)
N1 Cu1 N3 C14 68.0(4)
N4 Cu1 N3 C14 179.4(3)
N2 Cu1 N4 C12 -111.1(4)
N1 Cu1 N4 C12 139.2(4)
N3 Cu1 N4 C12 1.2(4)
N2 Cu1 N4 C16 66.0(4)
N1 Cu1 N4 C16 -43.7(3)
N3 Cu1 N4 C16 178.3(3)
C6 N1 C2 C3 -179.4(4)
Cu1 N1 C2 C3 -6.0(6)
C6 N1 C2 C1 -0.5(6)
Cu1 N1 C2 C1 172.9(3)
N1 C2 C3 C4 0.8(7)
C1 C2 C3 C4 -178.1(4)
C8 N2 C4 C3 176.7(4)
Cu1 N2 C4 C3 -6.5(6)
C8 N2 C4 C5 -2.8(6)
Cu1 N2 C4 C5 173.9(3)
C2 C3 C4 N2 6.1(8)
C2 C3 C4 C5 -174.4(4)
C2 N1 C6 C7 99.4(5)
Cu1 N1 C6 C7 -74.6(4)
C14 N3 C10 C11 179.2(4)
Cu1 N3 C10 C11 -3.7(7)
C14 N3 C10 C9 -1.0(7)
Cu1 N3 C10 C9 176.2(3)
N3 C10 C11 C12 1.7(8)
C9 C10 C11 C12 -178.2(5)
C16 N4 C12 C11 179.7(4)
Cu1 N4 C12 C11 -3.2(6)
C16 N4 C12 C13 0.5(6)
Cu1 N4 C12 C13 177.6(3)
C10 C11 C12 N4 2.1(8)
C10 C11 C12 C13 -178.7(5)
C10 N3 C14 C15 103.1(5)
Cu1 N3 C14 C15 -74.3(5)
